data_7109695
loop_
_publ_author_name
'Shangfeng Yang'
'Tao Wei'
'Song Wang'
'Daria V. Ignat'eva'
'Erhard Kemnitz'
'Sergey I. Troyanov'

_publ_section_title
;
 The first structural confirmation of a C/102 fullerene as C'102Cl/20
 containing a non-IPR carbon cage
;
_journal_name_full Chem.Commun.
_journal_page_first 7944
_journal_paper_doi 10.1039/c3cc44386h
_journal_volume 49
_journal_year 2013
_chemical_formula_sum 'C102 Cl20'
_chemical_formula_weight 1934.02
_chemical_name_systematic
; 
 ? 
;
_space_group_IT_number 14
_symmetry_cell_setting monoclinic
_symmetry_space_group_name_Hall '-P 2ybc'
_symmetry_space_group_name_H-M 'P 1 21/c 1'
_atom_sites_solution_hydrogens none
_atom_sites_solution_primary direct
_atom_sites_solution_secondary difmap
_audit_creation_method SHELXL-97
_cell_angle_alpha 90.00
_cell_angle_beta 100.230(10)
_cell_angle_gamma 90.00
_cell_formula_units_Z 4
_cell_length_a 10.4650(10)
_cell_length_b 29.395(3)
_cell_length_c 21.868(2)
_cell_measurement_reflns_used 25000
_cell_measurement_temperature 100(2)
_cell_measurement_theta_max 30
_cell_measurement_theta_min 5
_cell_volume 6620.1(11)
_computing_cell_refinement XDS
_computing_data_collection XDS
_computing_data_reduction XDS
_computing_structure_refinement 'SHELXL-97 (Sheldrick, 1997)'
_computing_structure_solution 'SHELXS-97 (Sheldrick, 1990)'
_diffrn_ambient_temperature 100(2)
_diffrn_measured_fraction_theta_full 0.952
_diffrn_measured_fraction_theta_max 0.942
_diffrn_measurement_device_type MAR225
_diffrn_measurement_method CCD
_diffrn_radiation_monochromator Si(111)
_diffrn_radiation_source 'BL 14.2 PSF, BESSY, Berlin, Germany'
_diffrn_radiation_type synchrotron
_diffrn_radiation_wavelength 0.88561
_diffrn_reflns_av_R_equivalents 0.4478
_diffrn_reflns_av_sigmaI/netI 0.3391
_diffrn_reflns_limit_h_max 13
_diffrn_reflns_limit_h_min -13
_diffrn_reflns_limit_k_max 36
_diffrn_reflns_limit_k_min -36
_diffrn_reflns_limit_l_max 25
_diffrn_reflns_limit_l_min -26
_diffrn_reflns_number 70906
_diffrn_reflns_theta_full 31.77
_diffrn_reflns_theta_max 33.61
_diffrn_reflns_theta_min 2.36
_exptl_absorpt_coefficient_mu 1.643
_exptl_absorpt_correction_type none
_exptl_crystal_colour orange
_exptl_crystal_density_diffrn 1.940
_exptl_crystal_density_method 'not measured'
_exptl_crystal_description plate
_exptl_crystal_F_000 3808
_exptl_crystal_size_max 0.01
_exptl_crystal_size_mid 0.01
_exptl_crystal_size_min 0.005
_refine_diff_density_max 0.662
_refine_diff_density_min -0.607
_refine_diff_density_rms 0.155
_refine_ls_extinction_coef 3069(39)
_refine_ls_extinction_expression Fc^*^=kFc[1+0.001xFc^2^\l^3^/sin(2\q)]^-1/4^
_refine_ls_extinction_method SHELXL
_refine_ls_goodness_of_fit_ref 1.089
_refine_ls_matrix_type full
_refine_ls_number_parameters 1100
_refine_ls_number_reflns 12743
_refine_ls_number_restraints 203
_refine_ls_restrained_S_all 1.094
_refine_ls_R_factor_all 0.1906
_refine_ls_R_factor_gt 0.1625
_refine_ls_shift/su_max 0.022
_refine_ls_shift/su_mean 0.002
_refine_ls_structure_factor_coef Fsqd
_refine_ls_weighting_details 'calc w=1/[\s^2^(Fo^2^)+(0.1000P)^2^+5.0000P] where P=(Fo^2^+2Fc^2^)/3'
_refine_ls_weighting_scheme calc
_refine_ls_wR_factor_gt 0.3811
_refine_ls_wR_factor_ref 0.4109
_reflns_number_gt 6263
_reflns_number_total 12743
_reflns_threshold_expression >2sigma(I)
_cod_data_source_file c3cc44386h.txt
_cod_data_source_block test
_cod_original_sg_symbol_H-M P2(1)/c
_cod_database_code 7109695

loop_
_symmetry_equiv_pos_as_xyz
'x, y, z'
'-x, y+1/2, -z+1/2'
'-x, -y, -z'
'x, -y-1/2, z-1/2'

loop_
_atom_site_label
_atom_site_type_symbol
_atom_site_fract_x
_atom_site_fract_y
_atom_site_fract_z
_atom_site_U_iso_or_equiv
_atom_site_adp_type
_atom_site_occupancy
_atom_site_symmetry_multiplicity
_atom_site_calc_flag
_atom_site_refinement_flags
Cl1 Cl 0.8989(7) 0.0993(3) 0.4116(4) 0.162(2) Uani 1 1 d .
Cl2 Cl 0.8621(12) 0.1093(4) 0.5492(4) 0.198(4) Uani 1 1 d D
Cl3 Cl 0.9476(8) 0.2043(3) 0.5549(3) 0.174(3) Uani 1 1 d D
Cl4 Cl 0.9112(6) 0.3949(3) 0.5229(3) 0.149(2) Uani 1 1 d .
Cl5 Cl 0.6355(15) 0.0305(5) 0.3308(7) 0.240(5) Uani 1 1 d D
Cl6 Cl 0.6882(13) 0.0393(4) 0.4675(5) 0.214(4) Uani 1 1 d D
Cl7 Cl 0.6577(6) 0.3721(3) 0.6343(3) 0.154(2) Uani 1 1 d D
Cl8 Cl 0.8071(6) 0.4730(2) 0.3744(3) 0.1414(19) Uani 1 1 d D
Cl9 Cl 0.7822(6) 0.4235(3) 0.2149(3) 0.143(2) Uani 1 1 d D
Cl10 Cl 0.0585(7) 0.0985(3) 0.1849(4) 0.170(3) Uani 1 1 d D
Cl11 Cl 0.0831(8) 0.0556(3) 0.3118(4) 0.173(3) Uani 1 1 d .
Cl12 Cl 0.3293(9) 0.0321(3) 0.2439(4) 0.176(3) Uani 1 1 d D
Cl13 Cl 0.3651(11) 0.0123(4) 0.3923(5) 0.212(4) Uani 1 1 d D
Cl14 Cl 0.2864(7) 0.4113(3) 0.5913(3) 0.157(2) Uani 1 1 d .
Cl15 Cl 0.4313(6) 0.4185(3) 0.0992(3) 0.144(2) Uani 1 1 d .
Cl16 Cl -0.0504(8) 0.1989(3) 0.1451(3) 0.164(3) Uani 1 1 d D
Cl17 Cl -0.1075(6) 0.1552(3) 0.2657(3) 0.150(2) Uani 1 1 d D
Cl18 Cl 0.1942(6) 0.4922(3) 0.4547(3) 0.148(2) Uani 1 1 d D
Cl19 Cl 0.1524(6) 0.5063(2) 0.3151(3) 0.148(2) Uani 1 1 d D
Cl20 Cl 0.1108(6) 0.4575(3) 0.1631(3) 0.149(2) Uani 1 1 d D
C1 C 0.762(2) 0.2111(9) 0.3890(10) 0.140(8) Uani 1 1 d D
C2 C 0.791(2) 0.2265(10) 0.4521(12) 0.147(8) Uani 1 1 d D
C3 C 0.786(2) 0.2726(10) 0.4640(17) 0.157(10) Uani 1 1 d D
C4 C 0.782(3) 0.3058(10) 0.4108(10) 0.154(10) Uani 1 1 d D
C5 C 0.767(2) 0.2881(7) 0.3526(10) 0.122(6) Uani 1 1 d D
C6 C 0.741(2) 0.2420(8) 0.3399(11) 0.144(9) Uani 1 1 d D
C7 C 0.662(2) 0.2292(8) 0.2811(12) 0.140(8) Uani 1 1 d D
C8 C 0.5939(18) 0.1901(9) 0.2781(12) 0.127(7) Uani 1 1 d .
C9 C 0.637(3) 0.1568(9) 0.3214(13) 0.153(10) Uani 1 1 d D
C10 C 0.727(3) 0.1628(8) 0.3767(10) 0.147(9) Uani 1 1 d .
C11 C 0.750(3) 0.1272(10) 0.4261(10) 0.157(9) Uani 1 1 d D
C12 C 0.759(3) 0.1425(9) 0.4954(10) 0.170(11) Uani 1 1 d D
C13 C 0.789(2) 0.1950(9) 0.5063(12) 0.167(10) Uani 1 1 d D
C14 C 0.676(2) 0.2154(9) 0.5343(14) 0.156(10) Uani 1 1 d D
C15 C 0.652(2) 0.2594(8) 0.5375(12) 0.137(7) Uani 1 1 d D
C16 C 0.729(2) 0.2928(8) 0.5190(10) 0.124(6) Uani 1 1 d DU
C17 C 0.7105(18) 0.3359(6) 0.5222(8) 0.111(5) Uani 1 1 d D
C18 C 0.761(2) 0.3720(6) 0.4847(11) 0.122(6) Uani 1 1 d D
C19 C 0.771(3) 0.3555(12) 0.4168(13) 0.151(9) Uani 1 1 d .
C20 C 0.7513(17) 0.3844(5) 0.3680(8) 0.094(4) Uani 1 1 d .
C21 C 0.742(2) 0.3658(8) 0.3074(11) 0.139(8) Uani 1 1 d D
C22 C 0.7507(15) 0.3191(7) 0.3053(9) 0.111(5) Uani 1 1 d D
C23 C 0.681(2) 0.3071(10) 0.2401(12) 0.148(9) Uani 1 1 d D
C24 C 0.628(2) 0.2640(8) 0.2338(11) 0.136(7) Uani 1 1 d DU
C25 C 0.508(2) 0.2618(9) 0.1893(13) 0.142(8) Uani 1 1 d D
C26 C 0.432(3) 0.2199(11) 0.1943(14) 0.146(8) Uani 1 1 d U
C27 C 0.471(3) 0.1833(11) 0.2271(17) 0.156(9) Uani 1 1 d .
C28 C 0.389(2) 0.1502(8) 0.2448(11) 0.125(6) Uani 1 1 d D
C29 C 0.424(3) 0.1163(10) 0.2879(13) 0.156(9) Uani 1 1 d DU
C30 C 0.549(3) 0.1173(10) 0.3225(16) 0.158(10) Uani 1 1 d D
C31 C 0.548(3) 0.0732(12) 0.365(2) 0.25(2) Uani 1 1 d D
C32 C 0.638(3) 0.0867(9) 0.4202(16) 0.200(16) Uani 1 1 d D
C33 C 0.537(3) 0.1110(9) 0.4614(13) 0.148(9) Uani 1 1 d D
C34 C 0.621(2) 0.1383(10) 0.5018(15) 0.147(9) Uani 1 1 d D
C35 C 0.577(3) 0.1778(18) 0.520(2) 0.203(16) Uani 1 1 d D
C36 C 0.4394(18) 0.1922(7) 0.5119(9) 0.111(5) Uani 1 1 d D
C37 C 0.416(2) 0.2398(9) 0.5234(11) 0.136(7) Uani 1 1 d DU
C38 C 0.516(2) 0.2726(8) 0.5426(12) 0.134(7) Uani 1 1 d D
C39 C 0.490(3) 0.3201(9) 0.5548(9) 0.137(8) Uani 1 1 d .
C40 C 0.5959(17) 0.3569(7) 0.5526(9) 0.130(7) Uani 1 1 d DU
C41 C 0.558(2) 0.3936(6) 0.5167(11) 0.145(8) Uani 1 1 d U
C42 C 0.6470(15) 0.4048(4) 0.4774(7) 0.100(4) Uani 1 1 d U
C43 C 0.625(2) 0.4265(9) 0.4232(12) 0.142(8) Uani 1 1 d U
C44 C 0.6770(19) 0.4302(9) 0.3711(13) 0.150(8) Uani 1 1 d DU
C45 C 0.5678(18) 0.4318(9) 0.3194(9) 0.122(6) Uani 1 1 d D
C46 C 0.561(2) 0.4148(5) 0.2583(12) 0.123(7) Uani 1 1 d .
C47 C 0.675(2) 0.3888(7) 0.2530(9) 0.125(6) Uani 1 1 d D
C48 C 0.6322(17) 0.3444(6) 0.2135(9) 0.104(5) Uani 1 1 d .
C49 C 0.523(2) 0.3442(7) 0.1698(9) 0.114(5) Uani 1 1 d .
C50 C 0.456(2) 0.3010(9) 0.1646(10) 0.129(7) Uani 1 1 d D
C51 C 0.3180(16) 0.3071(5) 0.1494(9) 0.099(4) Uani 1 1 d D
C52 C 0.231(2) 0.2739(6) 0.1602(10) 0.122(7) Uani 1 1 d D
C53 C 0.286(2) 0.2354(10) 0.1795(12) 0.143(8) Uani 1 1 d U
C54 C 0.209(2) 0.1994(9) 0.2045(12) 0.143(9) Uani 1 1 d D
C55 C 0.245(3) 0.1583(11) 0.2308(10) 0.157(10) Uani 1 1 d D
C56 C 0.145(2) 0.1319(6) 0.2518(11) 0.130(7) Uani 1 1 d D
C57 C 0.195(3) 0.0989(10) 0.3075(11) 0.155(9) Uani 1 1 d D
C58 C 0.332(3) 0.0775(13) 0.2984(19) 0.198(13) Uani 1 1 d DU
C59 C 0.396(3) 0.0668(9) 0.3657(16) 0.167(10) Uani 1 1 d DU
C60 C 0.354(3) 0.1056(9) 0.3907(11) 0.145(8) Uani 1 1 d D
C61 C 0.419(4) 0.1283(11) 0.4434(15) 0.190(13) Uani 1 1 d DU
C62 C 0.366(3) 0.1674(9) 0.4682(11) 0.146(9) Uani 1 1 d D
C63 C 0.246(3) 0.1897(7) 0.4370(11) 0.135(8) Uani 1 1 d D
C64 C 0.209(2) 0.2335(7) 0.4496(10) 0.135(7) Uani 1 1 d D
C65 C 0.290(3) 0.2586(9) 0.4996(12) 0.146(8) Uani 1 1 d D
C66 C 0.272(2) 0.3047(9) 0.5100(11) 0.131(7) Uani 1 1 d D
C67 C 0.3608(19) 0.3360(6) 0.5419(10) 0.114(6) Uani 1 1 d D
C68 C 0.323(3) 0.3845(9) 0.5273(15) 0.167(10) Uani 1 1 d DU
C69 C 0.425(2) 0.4090(7) 0.4996(10) 0.122(6) Uani 1 1 d U
C70 C 0.386(2) 0.4351(7) 0.4418(12) 0.128(7) Uani 1 1 d D
C71 C 0.479(2) 0.4461(7) 0.4096(11) 0.137(8) Uani 1 1 d D
C72 C 0.4569(19) 0.4512(9) 0.3398(9) 0.134(7) Uani 1 1 d D
C73 C 0.334(2) 0.4459(8) 0.3083(11) 0.128(7) Uani 1 1 d .
C74 C 0.324(2) 0.4275(10) 0.2417(15) 0.155(10) Uani 1 1 d .
C75 C 0.431(2) 0.4105(9) 0.2210(11) 0.139(8) Uani 1 1 d .
C76 C 0.4169(19) 0.3787(7) 0.1654(11) 0.122(6) Uani 1 1 d .
C77 C 0.295(2) 0.3524(7) 0.1567(10) 0.135(8) Uani 1 1 d D
C78 C 0.181(2) 0.3668(5) 0.1801(10) 0.129(8) Uani 1 1 d .
C79 C 0.1076(12) 0.3342(3) 0.1948(6) 0.087(4) Uani 1 1 d DU
C80 C 0.1308(18) 0.2897(4) 0.1885(8) 0.126(7) Uani 1 1 d D
C81 C 0.072(2) 0.2566(7) 0.2237(12) 0.152(9) Uani 1 1 d DU
C82 C 0.066(2) 0.2074(11) 0.2198(12) 0.184(14) Uani 1 1 d D
C83 C 0.061(2) 0.1709(11) 0.2687(13) 0.160(10) Uani 1 1 d DU
C84 C 0.105(2) 0.1933(8) 0.3307(11) 0.141(8) Uani 1 1 d D
C85 C 0.184(2) 0.1689(7) 0.3774(10) 0.126(6) Uani 1 1 d D
C86 C 0.239(3) 0.1286(8) 0.3629(12) 0.150(8) Uani 1 1 d DU
C87 C 0.091(3) 0.2435(6) 0.3401(13) 0.147(9) Uani 1 1 d D
C88 C 0.132(2) 0.2621(10) 0.3998(14) 0.177(14) Uani 1 1 d D
C89 C 0.112(2) 0.3079(6) 0.4100(11) 0.117(6) Uani 1 1 d D
C90 C 0.171(3) 0.3268(10) 0.4706(15) 0.153(9) Uani 1 1 d D
C91 C 0.210(2) 0.3703(10) 0.4708(11) 0.145(8) Uani 1 1 d D
C92 C 0.171(2) 0.4057(9) 0.4205(13) 0.137(8) Uani 1 1 d .
C93 C 0.245(3) 0.4423(9) 0.4141(11) 0.169(10) Uani 1 1 d DU
C94 C 0.225(2) 0.4487(7) 0.3369(10) 0.141(8) Uani 1 1 d D
C95 C 0.124(2) 0.4145(8) 0.3202(10) 0.144(9) Uani 1 1 d D
C96 C 0.100(2) 0.3965(8) 0.2653(13) 0.143(8) Uani 1 1 d DU
C97 C 0.187(2) 0.4070(7) 0.2098(10) 0.130(6) Uani 1 1 d D
C98 C 0.071(2) 0.3509(8) 0.2478(10) 0.142(8) Uani 1 1 d DU
C99 C 0.0507(16) 0.3194(8) 0.2998(9) 0.114(6) Uani 1 1 d .
C100 C 0.046(2) 0.2733(8) 0.2905(9) 0.120(6) Uani 1 1 d D
C101 C 0.0722(19) 0.3382(9) 0.3589(10) 0.135(7) Uani 1 1 d DU
C102 C 0.094(2) 0.3861(10) 0.3703(10) 0.137(8) Uani 1 1 d D

loop_
_atom_site_aniso_label
_atom_site_aniso_U_11
_atom_site_aniso_U_22
_atom_site_aniso_U_33
_atom_site_aniso_U_23
_atom_site_aniso_U_13
_atom_site_aniso_U_12
Cl1 0.129(4) 0.204(6) 0.157(6) 0.005(5) 0.033(4) 0.027(4)
Cl2 0.242(10) 0.220(8) 0.132(5) 0.005(5) 0.034(6) 0.054(7)
Cl3 0.156(5) 0.225(7) 0.128(4) -0.013(4) -0.012(4) 0.057(5)
Cl4 0.114(3) 0.197(5) 0.128(4) 0.000(4) -0.004(3) 0.004(4)
Cl5 0.249(12) 0.275(12) 0.221(11) 0.050(9) 0.111(10) 0.046(10)
Cl6 0.243(11) 0.235(9) 0.161(7) -0.022(6) 0.032(7) 0.053(8)
Cl7 0.118(4) 0.215(6) 0.120(4) -0.009(4) 0.000(3) 0.001(4)
Cl8 0.111(3) 0.186(5) 0.127(4) -0.022(3) 0.019(3) -0.006(3)
Cl9 0.109(3) 0.195(5) 0.127(4) 0.015(4) 0.025(3) -0.001(3)
Cl10 0.130(4) 0.234(7) 0.144(5) -0.017(5) 0.021(4) 0.003(5)
Cl11 0.151(5) 0.209(7) 0.157(6) -0.011(5) 0.024(5) 0.020(5)
Cl12 0.172(6) 0.202(6) 0.164(6) 0.008(5) 0.059(5) 0.024(5)
Cl13 0.200(8) 0.250(10) 0.171(7) -0.041(7) -0.004(7) 0.047(7)
Cl14 0.136(4) 0.210(6) 0.122(4) -0.018(4) 0.017(4) 0.023(4)
Cl15 0.125(4) 0.196(5) 0.111(4) -0.007(3) 0.024(3) -0.007(4)
Cl16 0.158(5) 0.196(6) 0.130(4) 0.001(4) 0.006(4) -0.046(5)
Cl17 0.114(4) 0.200(6) 0.135(4) 0.012(4) 0.018(3) -0.001(4)
Cl18 0.116(3) 0.191(5) 0.136(4) -0.032(4) 0.018(3) 0.001(3)
Cl19 0.121(4) 0.178(5) 0.141(5) -0.015(4) 0.013(3) 0.021(3)
Cl20 0.116(4) 0.190(5) 0.135(4) 0.002(4) 0.010(3) -0.004(4)
C1 0.110(13) 0.20(2) 0.110(14) -0.007(15) 0.029(12) 0.052(14)
C2 0.105(13) 0.20(3) 0.130(18) 0.017(17) 0.006(13) 0.005(15)
C3 0.112(15) 0.16(2) 0.20(3) -0.02(2) 0.023(17) -0.010(14)
C4 0.16(2) 0.18(2) 0.116(17) 0.060(17) -0.013(15) -0.006(16)
C5 0.117(13) 0.145(16) 0.107(14) 0.034(12) 0.028(11) 0.004(12)
C6 0.108(13) 0.17(2) 0.147(19) 0.058(16) 0.003(13) -0.029(13)
C7 0.123(14) 0.141(15) 0.142(18) 0.032(13) -0.016(13) -0.016(13)
C8 0.080(9) 0.162(18) 0.149(18) -0.028(15) 0.046(11) 0.009(11)
C9 0.17(2) 0.16(2) 0.126(17) -0.026(16) 0.021(17) 0.06(2)
C10 0.22(3) 0.133(14) 0.095(13) -0.050(12) 0.038(15) 0.032(16)
C11 0.16(2) 0.20(2) 0.106(15) 0.016(16) 0.012(15) -0.035(19)
C12 0.19(3) 0.19(3) 0.129(19) 0.021(17) 0.024(19) 0.03(2)
C13 0.14(2) 0.22(3) 0.14(2) 0.00(2) 0.025(17) 0.03(2)
C14 0.138(18) 0.20(3) 0.15(2) 0.023(18) 0.069(17) -0.048(18)
C15 0.123(15) 0.149(17) 0.132(17) 0.036(14) 0.004(13) 0.033(14)
C16 0.114(11) 0.160(15) 0.102(12) 0.049(11) 0.027(10) 0.026(12)
C17 0.116(12) 0.121(12) 0.093(10) 0.041(9) 0.009(9) 0.037(10)
C18 0.140(15) 0.098(10) 0.136(16) 0.015(10) 0.051(13) 0.015(10)
C19 0.141(18) 0.21(3) 0.113(16) -0.029(17) 0.045(15) -0.051(18)
C20 0.105(10) 0.094(8) 0.085(9) -0.030(7) 0.023(8) -0.002(7)
C21 0.096(11) 0.17(2) 0.142(18) -0.030(15) -0.001(12) 0.037(12)
C22 0.073(8) 0.159(16) 0.109(13) -0.020(11) 0.039(8) -0.008(9)
C23 0.096(12) 0.23(3) 0.117(15) -0.016(17) 0.023(11) 0.044(16)
C24 0.132(14) 0.153(15) 0.115(13) 0.009(12) -0.001(11) -0.037(13)
C25 0.087(11) 0.18(2) 0.15(2) -0.013(16) -0.002(12) -0.002(13)
C26 0.126(14) 0.172(18) 0.139(16) 0.009(14) 0.018(13) -0.005(14)
C27 0.135(18) 0.17(2) 0.18(3) 0.01(2) 0.077(19) -0.007(17)
C28 0.113(13) 0.148(15) 0.126(16) -0.006(13) 0.055(12) 0.003(12)
C29 0.122(15) 0.191(19) 0.155(18) -0.035(17) 0.024(14) 0.030(15)
C30 0.133(18) 0.18(2) 0.18(3) 0.059(19) 0.086(18) 0.029(17)
C31 0.23(5) 0.16(2) 0.38(8) 0.00(4) 0.08(5) 0.00(3)
C32 0.107(16) 0.31(5) 0.18(3) -0.02(3) 0.006(18) -0.02(2)
C33 0.125(16) 0.164(19) 0.16(2) 0.047(17) 0.038(17) 0.033(16)
C34 0.091(12) 0.17(2) 0.19(3) -0.048(19) 0.072(15) -0.002(13)
C35 0.13(2) 0.31(5) 0.18(3) 0.03(3) 0.05(2) -0.02(3)
C36 0.111(12) 0.133(13) 0.098(11) -0.017(9) 0.045(10) -0.002(10)
C37 0.115(12) 0.163(16) 0.121(13) 0.017(12) -0.002(11) -0.054(12)
C38 0.114(13) 0.174(19) 0.124(16) -0.023(14) 0.046(12) 0.032(13)
C39 0.18(2) 0.170(18) 0.070(9) 0.007(10) 0.047(12) 0.001(17)
C40 0.082(8) 0.144(13) 0.164(16) 0.061(12) 0.018(10) -0.025(9)
C41 0.156(14) 0.103(9) 0.181(17) 0.049(10) 0.043(12) -0.092(10)
C42 0.113(8) 0.061(5) 0.122(8) 0.047(5) 0.013(7) -0.054(5)
C43 0.105(11) 0.173(16) 0.136(15) 0.050(13) -0.015(12) 0.002(11)
C44 0.093(11) 0.23(2) 0.138(16) 0.046(15) 0.057(12) 0.007(12)
C45 0.104(11) 0.191(18) 0.080(10) -0.005(11) 0.037(9) -0.003(12)
C46 0.115(13) 0.083(8) 0.17(2) -0.032(10) 0.030(13) -0.010(8)
C47 0.113(13) 0.147(15) 0.117(14) -0.020(12) 0.026(12) -0.007(12)
C48 0.094(10) 0.122(11) 0.105(12) 0.007(9) 0.040(9) 0.022(9)
C49 0.116(13) 0.131(13) 0.099(12) -0.010(10) 0.027(10) -0.017(11)
C50 0.120(14) 0.173(19) 0.098(12) 0.016(12) 0.029(11) 0.024(14)
C51 0.091(9) 0.104(10) 0.111(12) -0.017(8) 0.036(9) -0.001(8)
C52 0.147(15) 0.106(11) 0.127(14) -0.041(10) 0.061(12) 0.046(11)
C53 0.121(13) 0.195(19) 0.119(14) -0.065(14) 0.037(12) 0.004(14)
C54 0.107(13) 0.181(19) 0.134(17) 0.043(16) -0.002(12) -0.042(14)
C55 0.133(17) 0.27(3) 0.074(11) -0.016(16) 0.029(12) -0.03(2)
C56 0.134(15) 0.105(11) 0.17(2) -0.011(12) 0.084(16) -0.016(11)
C57 0.18(2) 0.19(2) 0.098(14) 0.012(14) 0.013(15) 0.009(19)
C58 0.16(2) 0.25(3) 0.19(2) -0.04(2) 0.054(19) -0.01(2)
C59 0.150(18) 0.21(2) 0.145(18) 0.046(17) 0.027(15) 0.039(17)
C60 0.18(2) 0.150(18) 0.106(14) 0.020(13) 0.017(16) 0.007(17)
C61 0.20(2) 0.19(2) 0.17(2) 0.038(19) 0.000(19) -0.05(2)
C62 0.17(2) 0.143(16) 0.110(14) 0.005(13) -0.017(15) -0.050(16)
C63 0.16(2) 0.123(14) 0.118(15) -0.020(11) 0.021(14) -0.048(14)
C64 0.149(18) 0.138(16) 0.132(17) 0.041(14) 0.059(15) 0.016(14)
C65 0.141(19) 0.163(19) 0.136(18) -0.047(15) 0.026(15) -0.009(15)
C66 0.096(11) 0.20(2) 0.102(13) -0.030(14) 0.026(11) -0.011(14)
C67 0.106(11) 0.126(12) 0.125(14) -0.015(11) 0.061(11) 0.031(10)
C68 0.116(14) 0.21(2) 0.158(19) 0.021(17) -0.012(14) -0.011(15)
C69 0.122(13) 0.136(12) 0.103(11) -0.016(10) 0.009(10) 0.018(11)
C70 0.112(13) 0.121(12) 0.154(19) 0.019(12) 0.035(13) -0.023(11)
C71 0.115(13) 0.136(14) 0.146(17) 0.033(12) -0.010(13) -0.051(12)
C72 0.102(12) 0.21(2) 0.092(12) 0.033(13) 0.020(10) 0.033(13)
C73 0.104(12) 0.158(16) 0.120(15) 0.046(13) 0.016(11) -0.013(11)
C74 0.091(12) 0.19(2) 0.18(2) -0.049(18) 0.000(14) -0.006(13)
C75 0.119(15) 0.176(18) 0.112(14) -0.022(13) -0.010(12) 0.010(14)
C76 0.095(11) 0.115(11) 0.143(16) -0.005(11) -0.015(11) -0.012(9)
C77 0.133(15) 0.162(17) 0.113(13) -0.013(12) 0.031(12) 0.077(14)
C78 0.147(15) 0.076(8) 0.144(15) -0.047(9) -0.032(13) 0.010(9)
C79 0.108(7) 0.043(4) 0.101(7) -0.041(4) -0.003(5) -0.042(4)
C80 0.159(16) 0.108(10) 0.106(11) -0.038(9) 0.010(11) -0.082(12)
C81 0.127(14) 0.128(13) 0.181(19) -0.027(13) -0.029(13) -0.042(11)
C82 0.100(14) 0.31(5) 0.14(2) -0.04(2) 0.003(14) -0.02(2)
C83 0.145(16) 0.203(19) 0.134(16) 0.076(15) 0.029(13) -0.040(15)
C84 0.117(14) 0.21(2) 0.106(14) -0.012(15) 0.033(12) -0.037(15)
C85 0.142(16) 0.124(13) 0.112(14) 0.027(11) 0.018(13) 0.003(12)
C86 0.18(2) 0.142(15) 0.124(15) 0.005(13) 0.019(15) -0.042(16)
C87 0.137(17) 0.108(13) 0.18(2) -0.025(14) -0.003(17) -0.029(12)
C88 0.095(13) 0.29(4) 0.14(2) 0.03(2) 0.013(14) -0.016(19)
C89 0.132(15) 0.093(10) 0.130(16) -0.011(10) 0.033(13) 0.005(10)
C90 0.138(19) 0.18(2) 0.15(2) 0.006(18) 0.065(18) -0.043(17)
C91 0.120(15) 0.21(2) 0.101(13) 0.027(15) -0.003(12) -0.011(16)
C92 0.096(11) 0.167(18) 0.16(2) -0.063(16) 0.044(13) -0.005(12)
C93 0.136(17) 0.21(2) 0.154(19) 0.047(17) 0.000(15) 0.015(17)
C94 0.098(12) 0.19(2) 0.131(17) -0.026(15) 0.015(12) -0.035(13)
C95 0.138(17) 0.159(17) 0.125(17) -0.044(15) -0.003(14) 0.046(15)
C96 0.090(10) 0.193(18) 0.140(16) -0.029(15) 0.009(11) -0.001(12)
C97 0.112(13) 0.167(17) 0.111(14) -0.019(12) 0.019(11) -0.011(12)
C98 0.114(12) 0.163(15) 0.140(15) -0.081(14) 0.001(11) -0.005(11)
C99 0.086(9) 0.142(15) 0.110(12) 0.051(11) 0.006(9) -0.013(9)
C100 0.117(13) 0.149(16) 0.088(11) -0.002(10) 0.005(10) 0.003(12)
C101 0.093(10) 0.177(17) 0.131(15) -0.051(14) 0.013(10) -0.023(11)
C102 0.100(12) 0.22(2) 0.099(13) 0.014(15) 0.037(10) -0.043(14)

loop_
_atom_type_symbol
_atom_type_description
_atom_type_scat_dispersion_real
_atom_type_scat_dispersion_imag
_atom_type_scat_source
C C 0.0033 0.0016 'International Tables Vol C Tables 4.2.6.8 and 6.1.1.4'
Cl Cl 0.1484 0.1585 'International Tables Vol C Tables 4.2.6.8 and 6.1.1.4'

loop_
_geom_angle_atom_site_label_1
_geom_angle_atom_site_label_2
_geom_angle_atom_site_label_3
_geom_angle
C6 C1 C2 121(3)
C6 C1 C10 119(2)
C2 C1 C10 119(2)
C3 C2 C1 119(2)
C3 C2 C13 117(3)
C1 C2 C13 122(2)
C2 C3 C4 119(3)
C2 C3 C16 123(3)
C4 C3 C16 113(2)
C5 C4 C19 117.7(19)
C5 C4 C3 117(2)
C19 C4 C3 124(2)
C4 C5 C22 115.7(19)
C4 C5 C6 123(2)
C22 C5 C6 120.2(19)
C1 C6 C5 119(2)
C1 C6 C7 120(2)
C5 C6 C7 119.1(18)
C8 C7 C6 118(2)
C8 C7 C24 120(2)
C6 C7 C24 118(2)
C7 C8 C9 118(2)
C7 C8 C27 120(2)
C9 C8 C27 122(2)
C8 C9 C10 126(3)
C8 C9 C30 116(2)
C10 C9 C30 114(3)
C9 C10 C1 113(2)
C9 C10 C11 122(2)
C1 C10 C11 122.6(19)
C10 C11 C12 118(2)
C10 C11 C32 115(2)
C12 C11 C32 102(2)
C10 C11 Cl1 102.6(18)
C12 C11 Cl1 112.5(19)
C32 C11 Cl1 106(2)
C34 C12 C11 100(2)
C34 C12 C13 104(2)
C11 C12 C13 114(2)
C34 C12 Cl2 113(2)
C11 C12 Cl2 114.7(19)
C13 C12 Cl2 111.3(18)
C2 C13 C14 101(2)
C2 C13 C12 121(2)
C14 C13 C12 107(2)
C2 C13 Cl3 103.3(16)
C14 C13 Cl3 113.1(19)
C12 C13 Cl3 111.6(17)
C15 C14 C35 127(3)
C15 C14 C13 124(2)
C35 C14 C13 100(2)
C14 C15 C16 124(2)
C14 C15 C38 117(2)
C16 C15 C38 116.7(19)
C17 C16 C15 126(2)
C17 C16 C3 120.1(19)
C15 C16 C3 106(2)
C16 C17 C18 126.8(19)
C16 C17 C40 122.5(17)
C18 C17 C40 108.5(14)
C17 C18 C42 99.4(14)
C17 C18 C19 112.8(19)
C42 C18 C19 106(2)
C17 C18 Cl4 112.3(15)
C42 C18 Cl4 114.9(12)
C19 C18 Cl4 110.8(15)
C20 C19 C4 124(2)
C20 C19 C18 122(3)
C4 C19 C18 114(2)
C19 C20 C21 118.2(18)
C19 C20 C44 121(2)
C21 C20 C44 114.8(17)
C22 C21 C20 115(2)
C22 C21 C47 118(2)
C20 C21 C47 122.3(18)
C5 C22 C21 130(2)
C5 C22 C23 122(2)
C21 C22 C23 103.8(19)
C48 C23 C24 128(2)
C48 C23 C22 108(2)
C24 C23 C22 115(2)
C23 C24 C25 113(2)
C23 C24 C7 122(2)
C25 C24 C7 121(2)
C50 C25 C24 118(2)
C50 C25 C26 123(2)
C24 C25 C26 114(2)
C27 C26 C25 127(2)
C27 C26 C53 123(3)
C25 C26 C53 105(2)
C26 C27 C28 125(3)
C26 C27 C8 115(3)
C28 C27 C8 111(3)
C29 C28 C27 126(3)
C29 C28 C55 113(2)
C27 C28 C55 119(2)
C28 C29 C30 118(3)
C28 C29 C58 123(3)
C30 C29 C58 119(3)
C29 C30 C9 122(2)
C29 C30 C31 101(2)
C9 C30 C31 136(3)
C32 C31 C59 122(3)
C32 C31 C30 101(3)
C59 C31 C30 102(2)
C32 C31 Cl5 103(3)
C59 C31 Cl5 120(2)
C30 C31 Cl5 105(2)
C31 C32 C11 128(2)
C31 C32 C33 100(2)
C11 C32 C33 99(2)
C31 C32 Cl6 111(3)
C11 C32 Cl6 113.0(18)
C33 C32 Cl6 99.9(19)
C61 C33 C34 115(3)
C61 C33 C32 130(3)
C34 C33 C32 102(2)
C35 C34 C33 119(3)
C35 C34 C12 110(2)
C33 C34 C12 120(2)
C34 C35 C36 127(4)
C34 C35 C14 116(2)
C36 C35 C14 116(4)
C62 C36 C37 124(2)
C62 C36 C35 111(3)
C37 C36 C35 116(3)
C38 C37 C65 115(2)
C38 C37 C36 125(2)
C65 C37 C36 118.6(17)
C37 C38 C39 123(2)
C37 C38 C15 117(2)
C39 C38 C15 118(2)
C67 C39 C38 119(2)
C67 C39 C40 115(2)
C38 C39 C40 120(2)
C41 C40 C39 115.8(17)
C41 C40 C17 103.5(16)
C39 C40 C17 109.7(18)
C41 C40 Cl7 112.7(17)
C39 C40 Cl7 105.5(12)
C17 C40 Cl7 109.7(12)
C40 C41 C42 112(2)
C40 C41 C69 124.8(16)
C42 C41 C69 118.4(18)
C43 C42 C41 128.7(19)
C43 C42 C18 114.0(19)
C41 C42 C18 112.2(13)
C42 C43 C44 139(2)
C42 C43 C71 110(2)
C44 C43 C71 108.9(18)
C43 C44 C45 106.2(16)
C43 C44 C20 104(2)
C45 C44 C20 109(2)
C43 C44 Cl8 115(2)
C45 C44 Cl8 118.6(18)
C20 C44 Cl8 102.7(12)
C46 C45 C72 121.6(19)
C46 C45 C44 128.6(19)
C72 C45 C44 109.7(18)
C45 C46 C47 110.8(19)
C45 C46 C75 116.6(19)
C47 C46 C75 127.9(19)
C21 C47 C46 118(2)
C21 C47 C48 96.6(16)
C46 C47 C48 108.6(15)
C21 C47 Cl9 113.1(16)
C46 C47 Cl9 109.1(15)
C48 C47 Cl9 110.4(13)
C23 C48 C49 122(2)
C23 C48 C47 113.5(19)
C49 C48 C47 120.7(17)
C48 C49 C50 113.5(19)
C48 C49 C76 124.6(18)
C50 C49 C76 103.8(17)
C25 C50 C51 122(2)
C25 C50 C49 124(2)
C51 C50 C49 111.6(18)
C77 C51 C52 122.0(16)
C77 C51 C50 106.6(18)
C52 C51 C50 122.7(17)
C53 C52 C80 118(2)
C53 C52 C51 113.4(19)
C80 C52 C51 114.3(12)
C52 C53 C54 120(2)
C52 C53 C26 133(3)
C54 C53 C26 106(2)
C55 C54 C53 131(2)
C55 C54 C82 104(2)
C53 C54 C82 124(2)
C54 C55 C56 117(2)
C54 C55 C28 115(2)
C56 C55 C28 127(2)
C55 C56 C83 98.9(18)
C55 C56 C57 115(2)
C83 C56 C57 113.6(19)
C55 C56 Cl10 108.3(16)
C83 C56 Cl10 111.4(17)
C57 C56 Cl10 109.3(15)
C86 C57 C56 106(2)
C86 C57 C58 100(2)
C56 C57 C58 109(3)
C86 C57 Cl11 120(2)
C56 C57 Cl11 111.1(17)
C58 C57 Cl11 110(2)
C29 C58 C59 97(2)
C29 C58 C57 109(3)
C59 C58 C57 102(2)
C29 C58 Cl12 113(2)
C59 C58 Cl12 116(3)
C57 C58 Cl12 118(2)
C60 C59 C58 95.4(19)
C60 C59 C31 107(2)
C58 C59 C31 103(3)
C60 C59 Cl13 122(2)
C58 C59 Cl13 115(2)
C31 C59 Cl13 111(2)
C59 C60 C61 125(3)
C59 C60 C86 122(2)
C61 C60 C86 112(3)
C33 C61 C60 111(3)
C33 C61 C62 127(3)
C60 C61 C62 122(3)
C36 C62 C61 120(3)
C36 C62 C63 115(2)
C61 C62 C63 123(2)
C64 C63 C62 125(2)
C64 C63 C85 118(2)
C62 C63 C85 116(2)
C63 C64 C65 118(2)
C63 C64 C88 121(2)
C65 C64 C88 115(2)
C66 C65 C37 117(2)
C66 C65 C64 123(2)
C37 C65 C64 116(2)
C65 C66 C90 117(2)
C65 C66 C67 129(2)
C90 C66 C67 111(2)
C39 C67 C66 114.0(18)
C39 C67 C68 125(2)
C66 C67 C68 113(2)
C69 C68 C67 111(2)
C69 C68 C91 107(2)
C67 C68 C91 93(2)
C69 C68 Cl14 112.8(19)
C67 C68 Cl14 111(2)
C91 C68 Cl14 121(2)
C41 C69 C70 120(2)
C41 C69 C68 117.7(18)
C70 C69 C68 119.0(19)
C71 C70 C69 117(2)
C71 C70 C93 121(2)
C69 C70 C93 122(2)
C70 C71 C72 123.8(19)
C70 C71 C43 124.9(19)
C72 C71 C43 101.3(19)
C73 C72 C45 123(2)
C73 C72 C71 117.7(19)
C45 C72 C71 106.6(16)
C72 C73 C94 123(2)
C72 C73 C74 115(2)
C94 C73 C74 121.6(19)
C75 C74 C73 121(2)
C75 C74 C97 116(2)
C73 C74 C97 117(2)
C74 C75 C46 121(2)
C74 C75 C76 121(2)
C46 C75 C76 117(2)
C77 C76 C49 105.9(15)
C77 C76 C75 113(2)
C49 C76 C75 113.6(16)
C77 C76 Cl15 114.2(14)
C49 C76 Cl15 108.0(17)
C75 C76 Cl15 102.7(15)
C51 C77 C78 120(2)
C51 C77 C76 110.9(16)
C78 C77 C76 123.4(17)
C79 C78 C97 120(2)
C79 C78 C77 115.6(14)
C97 C78 C77 118(2)
C78 C79 C80 124.4(15)
C78 C79 C98 102.1(14)
C80 C79 C98 121.2(16)
C79 C80 C52 122.6(15)
C79 C80 C81 120.0(18)
C52 C80 C81 115.8(17)
C80 C81 C82 131(3)
C80 C81 C100 115.9(17)
C82 C81 C100 110(2)
C81 C82 C83 132(3)
C81 C82 C54 97(2)
C83 C82 C54 101(2)
C81 C82 Cl16 101.4(17)
C83 C82 Cl16 114.9(19)
C54 C82 Cl16 106.5(19)
C84 C83 C82 106(2)
C84 C83 C56 117(2)
C82 C83 C56 105(2)
C84 C83 Cl17 106(2)
C82 C83 Cl17 108.1(16)
C56 C83 Cl17 113.5(19)
C85 C84 C87 118(2)
C85 C84 C83 119(2)
C87 C84 C83 122(2)
C86 C85 C84 120(2)
C86 C85 C63 115(2)
C84 C85 C63 123(2)
C85 C86 C60 132(2)
C85 C86 C57 127(3)
C60 C86 C57 101(2)
C88 C87 C100 118.4(19)
C88 C87 C84 119(2)
C100 C87 C84 122(2)
C89 C88 C87 120(2)
C89 C88 C64 120(2)
C87 C88 C64 120(2)
C88 C89 C101 121(2)
C88 C89 C90 118(2)
C101 C89 C90 119.1(19)
C91 C90 C66 104(2)
C91 C90 C89 116(2)
C66 C90 C89 122(2)
C90 C91 C92 127(2)
C90 C91 C68 116(2)
C92 C91 C68 117(2)
C93 C92 C102 121(3)
C93 C92 C91 122(2)
C102 C92 C91 110(2)
C92 C93 C70 113(2)
C92 C93 C94 103(2)
C70 C93 C94 111(2)
C92 C93 Cl18 111(2)
C70 C93 Cl18 105.3(18)
C94 C93 Cl18 113.7(16)
C73 C94 C95 117(2)
C73 C94 C93 118.7(19)
C95 C94 C93 97.5(19)
C73 C94 Cl19 105.4(16)
C95 C94 Cl19 108.3(14)
C93 C94 Cl19 109.2(15)
C96 C95 C102 115(2)
C96 C95 C94 122(2)
C102 C95 C94 116.8(19)
C95 C96 C98 130(3)
C95 C96 C97 124(2)
C98 C96 C97 95.4(19)
C78 C97 C74 120(2)
C78 C97 C96 102.1(19)
C74 C97 C96 108.4(18)
C78 C97 Cl20 116.7(15)
C74 C97 Cl20 101.4(16)
C96 C97 Cl20 107.7(14)
C79 C98 C96 119(2)
C79 C98 C99 120.9(18)
C96 C98 C99 115(2)
C100 C99 C101 121.8(17)
C100 C99 C98 120(2)
C101 C99 C98 115.9(19)
C99 C100 C87 120.2(17)
C99 C100 C81 115.3(18)
C87 C100 C81 115(2)
C99 C101 C89 117(2)
C99 C101 C102 123(2)
C89 C101 C102 117.2(18)
C92 C102 C101 127(2)
C92 C102 C95 101(2)
C101 C102 C95 119(2)

loop_
_geom_bond_atom_site_label_1
_geom_bond_atom_site_label_2
_geom_bond_distance
Cl1 C11 1.84(3)
Cl2 C12 1.746(17)
Cl3 C13 1.82(2)
Cl4 C18 1.78(3)
Cl5 C31 1.80(3)
Cl6 C32 1.758(19)
Cl7 C40 1.84(2)
Cl8 C44 1.85(2)
Cl9 C47 1.822(19)
Cl10 C56 1.86(2)
Cl11 C57 1.74(3)
Cl12 C58 1.786(19)
Cl13 C59 1.754(18)
Cl14 C68 1.71(4)
Cl15 C76 1.89(2)
Cl16 C82 1.87(2)
Cl17 C83 1.81(2)
Cl18 C93 1.84(2)
Cl19 C94 1.88(2)
Cl20 C97 1.897(17)
C1 C6 1.39(2)
C1 C2 1.43(4)
C1 C10 1.48(4)
C2 C3 1.38(3)
C2 C13 1.51(3)
C3 C4 1.51(4)
C3 C16 1.55(4)
C4 C5 1.36(2)
C4 C19 1.47(4)
C5 C22 1.36(3)
C5 C6 1.40(2)
C6 C7 1.45(3)
C7 C8 1.35(3)
C7 C24 1.45(2)
C8 C9 1.38(4)
C8 C27 1.56(4)
C9 C10 1.40(4)
C9 C30 1.48(3)
C10 C11 1.49(4)
C11 C12 1.57(3)
C11 C32 1.66(3)
C12 C34 1.49(4)
C12 C13 1.58(3)
C13 C14 1.55(2)
C14 C15 1.32(2)
C14 C35 1.51(5)
C15 C16 1.37(2)
C15 C38 1.50(3)
C16 C17 1.28(3)
C17 C18 1.49(2)
C17 C40 1.60(3)
C18 C42 1.52(3)
C18 C19 1.58(3)
C19 C20 1.35(4)
C20 C21 1.42(3)
C20 C44 1.56(3)
C21 C22 1.38(2)
C21 C47 1.44(2)
C22 C23 1.52(3)
C23 C48 1.30(3)
C23 C24 1.38(2)
C24 C25 1.45(3)
C25 C50 1.35(2)
C25 C26 1.48(4)
C26 C27 1.32(4)
C26 C53 1.57(4)
C27 C28 1.40(3)
C28 C29 1.38(3)
C28 C55 1.50(4)
C29 C30 1.39(4)
C29 C58 1.54(5)
C30 C31 1.60(5)
C31 C32 1.45(3)
C31 C59 1.60(3)
C32 C33 1.67(5)
C33 C61 1.33(4)
C33 C34 1.39(2)
C34 C35 1.33(5)
C35 C36 1.48(3)
C36 C62 1.33(3)
C36 C37 1.45(3)
C37 C38 1.43(2)
C37 C65 1.45(4)
C38 C39 1.46(3)
C39 C67 1.41(3)
C39 C40 1.56(3)
C40 C41 1.35(3)
C41 C42 1.41(3)
C41 C69 1.44(3)
C42 C43 1.33(3)
C43 C44 1.35(4)
C43 C71 1.61(3)
C44 C45 1.46(3)
C45 C46 1.42(3)
C45 C72 1.43(2)
C46 C47 1.44(3)
C46 C75 1.46(3)
C47 C48 1.59(3)
C48 C49 1.35(3)
C49 C50 1.45(3)
C49 C76 1.50(3)
C50 C51 1.43(3)
C51 C77 1.37(2)
C51 C52 1.39(2)
C52 C53 1.30(4)
C52 C80 1.38(2)
C53 C54 1.49(4)
C54 C55 1.36(3)
C54 C82 1.61(4)
C55 C56 1.43(3)
C56 C83 1.53(4)
C56 C57 1.57(4)
C57 C86 1.50(4)
C57 C58 1.61(3)
C58 C59 1.54(5)
C59 C60 1.37(4)
C60 C61 1.40(3)
C60 C86 1.42(4)
C61 C62 1.43(3)
C62 C63 1.47(4)
C63 C64 1.39(2)
C63 C85 1.48(3)
C64 C65 1.46(2)
C64 C88 1.49(4)
C65 C66 1.39(2)
C66 C90 1.40(4)
C66 C67 1.40(3)
C67 C68 1.50(2)
C68 C69 1.50(4)
C68 C91 1.60(4)
C69 C70 1.47(3)
C70 C71 1.34(2)
C70 C93 1.51(4)
C71 C72 1.51(3)
C72 C73 1.36(3)
C73 C94 1.39(3)
C73 C74 1.54(4)
C74 C75 1.37(4)
C74 C97 1.60(3)
C75 C76 1.52(3)
C76 C77 1.48(3)
C77 C78 1.44(3)
C78 C79 1.31(3)
C78 C97 1.34(3)
C79 C80 1.340(12)
C79 C98 1.37(2)
C80 C81 1.44(2)
C81 C82 1.45(3)
C81 C100 1.61(4)
C82 C83 1.52(4)
C83 C84 1.50(4)
C84 C85 1.39(3)
C84 C87 1.50(2)
C85 C86 1.38(2)
C87 C88 1.41(4)
C87 C100 1.41(2)
C88 C89 1.39(3)
C89 C101 1.43(2)
C89 C90 1.47(4)
C90 C91 1.34(2)
C91 C92 1.52(4)
C92 C93 1.35(4)
C92 C102 1.36(3)
C93 C94 1.67(2)
C94 C95 1.46(3)
C95 C96 1.29(3)
C95 C102 1.46(2)
C96 C98 1.41(2)
C96 C97 1.67(4)
C98 C99 1.51(3)
C99 C100 1.37(3)
C99 C101 1.39(3)
C101 C102 1.44(4)
